data_7133723
loop_
_publ_author_name
'Rajput, Sagrika'
'Sahoo, Rajata Kumar'
'M T, Nithya'
'Nembenna, Sharanappa'

_publ_section_title
;
 Zinc catalyzed chemoselective hydrofunctionalization of cyanamides.
;
_journal_issue 79
_journal_name_full 'Chemical communications (Cambridge, England)'
_journal_page_first 11148
_journal_page_last 11151
_journal_paper_doi 10.1039/d4cc03972f
_journal_volume 60
_journal_year 2024
_chemical_formula_moiety 'C13 H27 B N2 O2'
_chemical_formula_sum 'C13 H27 B N2 O2'
_chemical_formula_weight 254.17
_space_group_crystal_system monoclinic
_space_group_IT_number 14
_space_group_name_Hall '-P 2yn'
_space_group_name_H-M_alt 'P 1 21/n 1'
_atom_sites_solution_hydrogens mixed
_atom_sites_solution_primary iterative
_audit_creation_date 2024-05-20
_audit_creation_method
;
Olex2 1.5-ac5-021
(compiled 2022.02.15 svn.rf212a0ae for Rigaku Oxford Diffraction, GUI svn.r6439)
;
_audit_update_record
;
2024-05-22 deposited with the CCDC.	2024-09-11 downloaded from the CCDC.
;
_cell_angle_alpha 90
_cell_angle_beta 100.667(3)
_cell_angle_gamma 90
_cell_formula_units_Z 4
_cell_length_a 6.11292(18)
_cell_length_b 19.9526(6)
_cell_length_c 12.9873(4)
_cell_measurement_reflns_used 9504
_cell_measurement_temperature 100.00(10)
_cell_measurement_theta_max 75.5220
_cell_measurement_theta_min 4.3980
_cell_volume 1556.67(8)
_computing_cell_refinement 'CrysAlisPro 1.171.42.89a (Rigaku OD, 2023)'
_computing_data_collection 'CrysAlisPro 1.171.42.89a (Rigaku OD, 2023)'
_computing_data_reduction 'CrysAlisPro 1.171.42.89a (Rigaku OD, 2023)'
_computing_molecular_graphics 'Olex2 1.5-ac5-021 (Dolomanov et al., 2009)'
_computing_publication_material 'Olex2 1.5-ac5-021 (Dolomanov et al., 2009)'
_computing_structure_refinement 'olex2.refine 1.5-ac5-021 (Bourhis et al., 2015)'
_computing_structure_solution 'olex2.solve 1.5-ac5-021 (Bourhis et al., 2015)'
_diffrn_ambient_environment N~2~
_diffrn_ambient_temperature 100.00(10)
_diffrn_detector 'Hybrid Pixel Array Detector'
_diffrn_detector_area_resol_mean 5.8140
_diffrn_detector_type 'Pilatus 200K'
_diffrn_measured_fraction_theta_full 0.998
_diffrn_measured_fraction_theta_max 0.997
_diffrn_measurement_details
;
List of Runs (angles in degrees, time in seconds):

  # Type    Start    End  Width  t~exp~   \w     \q     \k     \f   Frames
#--------------------------------------------------------------------------
  1  \w    -85.00  -3.00   0.50    0.25    --  -38.50 121.00 179.00  164
  2  \w   -106.00 -20.00   0.50    0.25    --  -38.50 152.00 -20.00  172
  3  \w     42.00 118.00   0.50    0.25    --   49.06-152.00 -62.00  152
  4  \w     42.00 131.00   0.50    0.97    --  102.63-152.00 -62.00  178
  5  \w     99.00 167.00   0.50    0.97    --  102.63 121.00 179.00  136
  6  \w     81.00 165.00   0.50    0.97    --  102.63 152.00 -20.00  168
  7  \w     39.00 110.00   0.50    0.97    --  102.63-121.00  96.00  142
  8  \w    -44.00  31.00   0.50    0.25    --  -38.50  19.00 120.00  150
  9  \w   -101.00 -27.00   0.50    0.25    --  -38.50 -57.00-180.00  148
 10  \w    -17.00  52.00   0.50    0.25    --   49.06 -37.00  90.00  138
 11  \w     98.00 167.00   0.50    0.97    --  102.63  45.00-180.00  138
 12  \w     97.00 166.00   0.50    0.97    --  102.63 125.00 -60.00  138
 13  \w     38.00 107.00   0.50    0.97    --  102.63 -45.00-150.00  138
 14  \w     35.00 106.00   0.50    0.97    --  102.63 -30.00-150.00  142
 15  \w     40.00 112.00   0.50    0.97    --  102.63-125.00 150.00  144
 16  \w    103.00 167.00   0.50    0.97    --  102.63  77.00-120.00  128
 17  \w     40.00 116.00   0.50    0.97    --  102.63 -61.00  60.00  152
 18  \w    103.00 167.00   0.50    0.97    --  102.63  77.00-180.00  128
 19  \w    105.00 130.00   0.50    0.97    --  102.63  77.00 -60.00   50
 20  \w     68.00 107.00   0.50    0.97    --  102.63 -45.00  60.00   78
 21  \w    128.00 165.00   0.50    0.97    --  102.63  61.00 -90.00   74
;
_diffrn_measurement_device 'four-circle diffractometer'
_diffrn_measurement_device_type 'SuperNova, Dual, Cu at home/near, Pilatus 200K'
_diffrn_measurement_method '\w scans'
_diffrn_orient_matrix_type 'CrysAlisPro convention (1999,Acta A55,543-557)'
_diffrn_orient_matrix_UB_11 0.0577178000
_diffrn_orient_matrix_UB_12 0.0568553000
_diffrn_orient_matrix_UB_13 0.0808706000
_diffrn_orient_matrix_UB_21 0.1009736000
_diffrn_orient_matrix_UB_22 -0.0515392000
_diffrn_orient_matrix_UB_23 0.0836789000
_diffrn_orient_matrix_UB_31 0.2286168000
_diffrn_orient_matrix_UB_32 0.0084463000
_diffrn_orient_matrix_UB_33 -0.0321328000
_diffrn_radiation_monochromator mirror
_diffrn_radiation_probe x-ray
_diffrn_radiation_type 'Cu K\a'
_diffrn_radiation_wavelength 1.54184
_diffrn_reflns_av_R_equivalents 0.0360
_diffrn_reflns_av_unetI/netI 0.0232
_diffrn_reflns_Laue_measured_fraction_full 0.998
_diffrn_reflns_Laue_measured_fraction_max 0.997
_diffrn_reflns_limit_h_max 7
_diffrn_reflns_limit_h_min -4
_diffrn_reflns_limit_k_max 23
_diffrn_reflns_limit_k_min -23
_diffrn_reflns_limit_l_max 15
_diffrn_reflns_limit_l_min -15
_diffrn_reflns_number 12996
_diffrn_reflns_point_group_measured_fraction_full 0.998
_diffrn_reflns_point_group_measured_fraction_max 0.997
_diffrn_reflns_theta_full 67.684
_diffrn_reflns_theta_max 68.245
_diffrn_reflns_theta_min 4.112
_diffrn_source 'micro-focus sealed X-ray tube'
_diffrn_source_type 'SuperNova (Cu) X-ray Source'
_exptl_absorpt_coefficient_mu 0.561
_exptl_absorpt_correction_T_max 1.00000
_exptl_absorpt_correction_T_min 0.74719
_exptl_absorpt_correction_type multi-scan
_exptl_absorpt_process_details
;
CrysAlisPro 1.171.42.89a (Rigaku Oxford Diffraction, 2023)
Empirical absorption correction using spherical harmonics,
implemented in SCALE3 ABSPACK scaling algorithm.
;
_exptl_crystal_colour 'metallic light colourless'
_exptl_crystal_colour_lustre metallic
_exptl_crystal_colour_modifier light
_exptl_crystal_colour_primary colourless
_exptl_crystal_density_diffrn 1.085
_exptl_crystal_description block
_exptl_crystal_F_000 560
_exptl_crystal_size_max 0.2
_exptl_crystal_size_mid 0.1
_exptl_crystal_size_min 0.1
_refine_diff_density_max 0.587
_refine_diff_density_min -0.390
_refine_diff_density_rms 0.060
_refine_ls_extinction_method none
_refine_ls_goodness_of_fit_ref 1.057
_refine_ls_hydrogen_treatment mixed
_refine_ls_matrix_type full
_refine_ls_number_parameters 175
_refine_ls_number_reflns 2840
_refine_ls_number_restraints 0
_refine_ls_restrained_S_all 1.057
_refine_ls_R_factor_all 0.0771
_refine_ls_R_factor_gt 0.0750
_refine_ls_shift/su_max 0.000
_refine_ls_shift/su_mean 0.000
_refine_ls_structure_factor_coef Fsqd
_refine_ls_weighting_details 'w=1/[\s^2^(Fo^2^)+(0.0949P)^2^+1.8647P] where P=(Fo^2^+2Fc^2^)/3'
_refine_ls_weighting_scheme calc
_refine_ls_wR_factor_gt 0.1991
_refine_ls_wR_factor_ref 0.2007
_reflns_Friedel_coverage 0.000
_reflns_number_gt 2707
_reflns_number_total 2840
_reflns_threshold_expression 'I > 2\s(I)'
_cod_data_source_file d4cc03972f3.cif
_cod_data_source_block sn_rks_c12_19_auto
_cod_depositor_comments 'Adding full bibliography for 7133723--7133724.cif.'
_cod_original_cell_volume 1556.66(8)
_cod_database_code 7133723
_shelx_shelxl_version_number 2014/7
_chemical_oxdiff_formula 'C H N O B'
_shelx_space_group_comment
;
The symmetry employed for this shelxl refinement is uniquely defined
by the following loop, which should always be used as a source of
symmetry information in preference to the above space-group names.
They are only intended as comments.
;
_shelx_estimated_absorpt_t_max 0.946
_shelx_estimated_absorpt_t_min 0.896
_olex2_refinement_description
;
1. Fixed Uiso
 At 1.2 times of:
  All C(H) groups
 At 1.5 times of:
  All C(H,H,H) groups
2.a Ternary CH refined with riding coordinates:
 C5(H5)
2.b Aromatic/amide H refined with riding coordinates:
 C1(H1)
2.c Idealised Me refined as rotating group:
 C3(H3a,H3b,H3c), C18(H18a,H18b,H18c), C7(H7a,H7b,H7c), C17(H17a,H17b,H17c),
 C16(H16a,H16b,H16c), C6(H6a,H6b,H6c), C4(H4a,H4b,H4c), C15(H15a,H15b,H15c)
;
_olex2_submission_special_instructions 'No special instructions were received'
_oxdiff_exptl_absorpt_empirical_details
;
Empirical correction (ABSPACK) includes:
- Absorption correction using spherical harmonics
- Frame scaling
;
_oxdiff_exptl_absorpt_empirical_full_max 1.625
_oxdiff_exptl_absorpt_empirical_full_min 0.523

loop_
_space_group_symop_operation_xyz
'x, y, z'
'-x+1/2, y+1/2, -z+1/2'
'-x, -y, -z'
'x-1/2, -y-1/2, z-1/2'

loop_
_atom_site_label
_atom_site_type_symbol
_atom_site_fract_x
_atom_site_fract_y
_atom_site_fract_z
_atom_site_U_iso_or_equiv
_atom_site_adp_type
_atom_site_occupancy
_atom_site_site_symmetry_order
_atom_site_calc_flag
_atom_site_refinement_flags_posn
_atom_site_refinement_flags_adp
_atom_site_refinement_flags_occupancy
_atom_site_disorder_assembly
_atom_site_disorder_group
O1 O 0.4329(3) 0.09960(8) 0.19703(13) 0.0332(4) Uani 1 1 d . . . . .
N1 N 0.6639(3) 0.17337(10) 0.32514(16) 0.0325(5) Uani 1 1 d . . . . .
O2 O 0.4194(3) 0.08238(8) 0.36950(13) 0.0338(4) Uani 1 1 d . . . . .
N2 N 0.8989(3) 0.22808(10) 0.46234(16) 0.0331(5) Uani 1 1 d . . . . .
C1 C 0.7616(4) 0.17845(11) 0.4242(2) 0.0311(5) Uani 1 1 d . . . . .
H1 H 0.7323 0.1446 0.4714 0.037 Uiso 1 1 calc R U . . .
B1 B 0.5112(4) 0.11966(14) 0.2988(2) 0.0292(6) Uani 1 1 d . . . . .
C1AA C 0.3014(4) 0.02633(12) 0.31330(18) 0.0316(5) Uani 1 1 d . . . . .
C3 C 0.8214(5) 0.34562(14) 0.4176(2) 0.0418(6) Uani 1 1 d . . . . .
H3A H 0.6621 0.3358 0.4097 0.063 Uiso 1 1 calc R U . . .
H3B H 0.8440 0.3811 0.3684 0.063 Uiso 1 1 calc R U . . .
H3C H 0.8788 0.3605 0.4894 0.063 Uiso 1 1 calc R U . . .
C18 C 0.0346(4) 0.09268(14) 0.1723(2) 0.0431(7) Uani 1 1 d . . . . .
H18A H 0.0309 0.1265 0.2267 0.065 Uiso 1 1 calc R U . . .
H18B H -0.0923 0.0622 0.1693 0.065 Uiso 1 1 calc R U . . .
H18C H 0.0261 0.1148 0.1044 0.065 Uiso 1 1 calc R U . . .
C5 C 1.0021(5) 0.22790(13) 0.5734(2) 0.0394(6) Uani 1 1 d . . . . .
H5 H 1.0783 0.2721 0.5882 0.047 Uiso 1 1 calc R U . . .
C0AA C 0.2506(4) 0.05295(12) 0.19828(19) 0.0315(5) Uani 1 1 d . . . . .
C7 C 0.8334(5) 0.22292(16) 0.6436(2) 0.0495(8) Uani 1 1 d . . . . .
H7A H 0.7176 0.2569 0.6232 0.074 Uiso 1 1 calc R U . . .
H7B H 0.9067 0.2304 0.7164 0.074 Uiso 1 1 calc R U . . .
H7C H 0.7657 0.1782 0.6370 0.074 Uiso 1 1 calc R U . . .
C17 C 0.2589(5) 0.00034(14) 0.1146(2) 0.0413(6) Uani 1 1 d . . . . .
H17A H 0.2250 0.0213 0.0452 0.062 Uiso 1 1 calc R U . . .
H17B H 0.1490 -0.0347 0.1195 0.062 Uiso 1 1 calc R U . . .
H17C H 0.4080 -0.0195 0.1251 0.062 Uiso 1 1 calc R U . . .
C16 C 0.4610(4) -0.03333(13) 0.3290(2) 0.0386(6) Uani 1 1 d . . . . .
H16A H 0.5922 -0.0231 0.2984 0.058 Uiso 1 1 calc R U . . .
H16B H 0.3858 -0.0729 0.2945 0.058 Uiso 1 1 calc R U . . .
H16C H 0.5073 -0.0422 0.4041 0.058 Uiso 1 1 calc R U . . .
C2 C 0.9441(4) 0.28291(12) 0.3947(2) 0.0344(6) Uani 1 1 d . . . . .
C6 C 1.1819(5) 0.17443(15) 0.5953(2) 0.0516(8) Uani 1 1 d . . . . .
H6A H 1.1145 0.1301 0.5802 0.077 Uiso 1 1 calc R U . . .
H6B H 1.2545 0.1766 0.6691 0.077 Uiso 1 1 calc R U . . .
H6C H 1.2925 0.1821 0.5508 0.077 Uiso 1 1 calc R U . . .
C4 C 1.1928(4) 0.29565(15) 0.4049(2) 0.0431(7) Uani 1 1 d . . . . .
H4A H 1.2548 0.3093 0.4768 0.065 Uiso 1 1 calc R U . . .
H4B H 1.2172 0.3313 0.3563 0.065 Uiso 1 1 calc R U . . .
H4C H 1.2664 0.2545 0.3880 0.065 Uiso 1 1 calc R U . . .
C15 C 0.0995(4) 0.01100(15) 0.3622(2) 0.0435(7) Uani 1 1 d . . . . .
H15A H 0.1488 -0.0042 0.4345 0.065 Uiso 1 1 calc R U . . .
H15B H 0.0106 -0.0243 0.3217 0.065 Uiso 1 1 calc R U . . .
H15C H 0.0090 0.0516 0.3618 0.065 Uiso 1 1 calc R U . . .
H2 H 0.882(3) 0.2462(11) 0.3373(16) 0.008(5) Uiso 1 1 d . . . . .

loop_
_atom_site_aniso_label
_atom_site_aniso_U_11
_atom_site_aniso_U_22
_atom_site_aniso_U_33
_atom_site_aniso_U_23
_atom_site_aniso_U_13
_atom_site_aniso_U_12
O1 0.0316(9) 0.0348(9) 0.0328(9) 0.0007(7) 0.0048(7) -0.0048(7)
N1 0.0340(10) 0.0298(10) 0.0341(11) 0.0063(8) 0.0077(8) 0.0044(8)
O2 0.0375(9) 0.0316(9) 0.0308(9) -0.0027(7) 0.0023(7) -0.0083(7)
N2 0.0379(11) 0.0304(11) 0.0301(10) -0.0012(8) 0.0043(8) -0.0039(8)
C1 0.0258(11) 0.0212(11) 0.0454(14) -0.0062(10) 0.0046(10) -0.0035(9)
B1 0.0242(12) 0.0341(14) 0.0274(13) -0.0030(10) -0.0001(10) 0.0072(10)
C1AA 0.0272(11) 0.0336(13) 0.0325(12) -0.0044(10) 0.0013(9) -0.0026(9)
C3 0.0407(14) 0.0333(14) 0.0536(16) 0.0009(12) 0.0143(12) -0.0017(11)
C18 0.0301(13) 0.0458(16) 0.0513(16) 0.0066(12) 0.0020(11) 0.0054(11)
C5 0.0479(15) 0.0364(14) 0.0329(13) 0.0030(10) 0.0047(11) -0.0096(11)
C0AA 0.0250(11) 0.0311(12) 0.0371(13) -0.0052(10) 0.0028(9) -0.0026(9)
C7 0.0659(19) 0.0509(17) 0.0323(14) -0.0118(12) 0.0106(13) -0.0232(14)
C17 0.0461(15) 0.0388(15) 0.0345(13) -0.0089(11) -0.0041(11) -0.0004(11)
C16 0.0382(13) 0.0334(13) 0.0405(14) -0.0011(11) -0.0023(11) 0.0007(10)
C2 0.0364(13) 0.0298(12) 0.0377(13) -0.0041(10) 0.0088(10) -0.0080(10)
C6 0.0561(18) 0.0461(17) 0.0455(16) 0.0048(13) -0.0093(13) -0.0009(14)
C4 0.0385(14) 0.0440(15) 0.0508(16) -0.0026(12) 0.0190(12) -0.0059(12)
C15 0.0369(14) 0.0433(15) 0.0525(16) 0.0021(12) 0.0139(12) -0.0105(12)

loop_
_atom_type_symbol
_atom_type_description
_atom_type_scat_dispersion_real
_atom_type_scat_dispersion_imag
_atom_type_scat_source
C C 0.0181 0.0091 'International Tables Vol C Tables 4.2.6.8 and 6.1.1.4'
H H 0.0000 0.0000 'International Tables Vol C Tables 4.2.6.8 and 6.1.1.4'
B B 0.0090 0.0039 'International Tables Vol C Tables 4.2.6.8 and 6.1.1.4'
N N 0.0311 0.0180 'International Tables Vol C Tables 4.2.6.8 and 6.1.1.4'
O O 0.0492 0.0322 'International Tables Vol C Tables 4.2.6.8 and 6.1.1.4'

loop_
_geom_angle_atom_site_label_1
_geom_angle_atom_site_label_2
_geom_angle_atom_site_label_3
_geom_angle
_geom_angle_site_symmetry_1
_geom_angle_site_symmetry_3
_geom_angle_publ_flag
B1 O1 C0AA 107.79(18) . . ?
C1 N1 B1 116.8(2) . . ?
B1 O2 C1AA 107.83(18) . . ?
C1 N2 C5 119.4(2) . . ?
C1 N2 C2 120.6(2) . . ?
C2 N2 C5 119.98(19) . . ?
N1 C1 N2 124.0(2) . . ?
N1 C1 H1 118.0 . . ?
N2 C1 H1 118.0 . . ?
O1 B1 N1 123.1(2) . . ?
O2 B1 O1 111.7(2) . . ?
O2 B1 N1 125.2(2) . . ?
O2 C1AA C0AA 102.19(18) . . ?
O2 C1AA C16 106.71(18) . . ?
O2 C1AA C15 108.1(2) . . ?
C16 C1AA C0AA 113.7(2) . . ?
C15 C1AA C0AA 115.8(2) . . ?
C15 C1AA C16 109.6(2) . . ?
H3A C3 H3B 109.5 . . ?
H3A C3 H3C 109.5 . . ?
H3B C3 H3C 109.5 . . ?
C2 C3 H3A 109.5 . . ?
C2 C3 H3B 109.5 . . ?
C2 C3 H3C 109.5 . . ?
H18A C18 H18B 109.5 . . ?
H18A C18 H18C 109.5 . . ?
H18B C18 H18C 109.5 . . ?
C0AA C18 H18A 109.5 . . ?
C0AA C18 H18B 109.5 . . ?
C0AA C18 H18C 109.5 . . ?
N2 C5 H5 106.8 . . ?
N2 C5 C7 112.3(2) . . ?
N2 C5 C6 110.6(2) . . ?
C7 C5 H5 106.8 . . ?
C7 C5 C6 113.2(2) . . ?
C6 C5 H5 106.8 . . ?
O1 C0AA C1AA 102.19(17) . . ?
O1 C0AA C18 107.4(2) . . ?
O1 C0AA C17 107.9(2) . . ?
C18 C0AA C1AA 113.6(2) . . ?
C17 C0AA C1AA 115.0(2) . . ?
C17 C0AA C18 110.1(2) . . ?
C5 C7 H7A 109.5 . . ?
C5 C7 H7B 109.5 . . ?
C5 C7 H7C 109.5 . . ?
H7A C7 H7B 109.5 . . ?
H7A C7 H7C 109.5 . . ?
H7B C7 H7C 109.5 . . ?
C0AA C17 H17A 109.5 . . ?
C0AA C17 H17B 109.5 . . ?
C0AA C17 H17C 109.5 . . ?
H17A C17 H17B 109.5 . . ?
H17A C17 H17C 109.5 . . ?
H17B C17 H17C 109.5 . . ?
C1AA C16 H16A 109.5 . . ?
C1AA C16 H16B 109.5 . . ?
C1AA C16 H16C 109.5 . . ?
H16A C16 H16B 109.5 . . ?
H16A C16 H16C 109.5 . . ?
H16B C16 H16C 109.5 . . ?
N2 C2 C3 110.1(2) . . ?
N2 C2 C4 111.7(2) . . ?
N2 C2 H2 79.8(11) . . ?
C3 C2 C4 111.5(2) . . ?
C3 C2 H2 125.6(11) . . ?
C4 C2 H2 113.3(11) . . ?
C5 C6 H6A 109.5 . . ?
C5 C6 H6B 109.5 . . ?
C5 C6 H6C 109.5 . . ?
H6A C6 H6B 109.5 . . ?
H6A C6 H6C 109.5 . . ?
H6B C6 H6C 109.5 . . ?
C2 C4 H4A 109.5 . . ?
C2 C4 H4B 109.5 . . ?
C2 C4 H4C 109.5 . . ?
H4A C4 H4B 109.5 . . ?
H4A C4 H4C 109.5 . . ?
H4B C4 H4C 109.5 . . ?
C1AA C15 H15A 109.5 . . ?
C1AA C15 H15B 109.5 . . ?
C1AA C15 H15C 109.5 . . ?
H15A C15 H15B 109.5 . . ?
H15A C15 H15C 109.5 . . ?
H15B C15 H15C 109.5 . . ?

loop_
_geom_bond_atom_site_label_1
_geom_bond_atom_site_label_2
_geom_bond_distance
_geom_bond_site_symmetry_2
_geom_bond_publ_flag
O1 B1 1.379(3) . ?
O1 C0AA 1.455(3) . ?
N1 C1 1.319(3) . ?
N1 B1 1.421(3) . ?
O2 B1 1.379(3) . ?
O2 C1AA 1.452(3) . ?
N2 C1 1.333(3) . ?
N2 C5 1.463(3) . ?
N2 C2 1.461(3) . ?
C1 H1 0.9500 . ?
C1AA C0AA 1.561(3) . ?
C1AA C16 1.528(3) . ?
C1AA C15 1.520(3) . ?
C3 H3A 0.9800 . ?
C3 H3B 0.9800 . ?
C3 H3C 0.9800 . ?
C3 C2 1.516(4) . ?
C18 H18A 0.9800 . ?
C18 H18B 0.9800 . ?
C18 H18C 0.9800 . ?
C18 C0AA 1.524(3) . ?
C5 H5 1.0000 . ?
C5 C7 1.501(4) . ?
C5 C6 1.520(4) . ?
C0AA C17 1.519(3) . ?
C7 H7A 0.9800 . ?
C7 H7B 0.9800 . ?
C7 H7C 0.9800 . ?
C17 H17A 0.9800 . ?
C17 H17B 0.9800 . ?
C17 H17C 0.9800 . ?
C16 H16A 0.9800 . ?
C16 H16B 0.9800 . ?
C16 H16C 0.9800 . ?
C2 C4 1.523(3) . ?
C2 H2 1.06(2) . ?
C6 H6A 0.9800 . ?
C6 H6B 0.9800 . ?
C6 H6C 0.9800 . ?
C4 H4A 0.9800 . ?
C4 H4B 0.9800 . ?
C4 H4C 0.9800 . ?
C15 H15A 0.9800 . ?
C15 H15B 0.9800 . ?
C15 H15C 0.9800 . ?

loop_
_geom_torsion_atom_site_label_1
_geom_torsion_atom_site_label_2
_geom_torsion_atom_site_label_3
_geom_torsion_atom_site_label_4
_geom_torsion
_geom_torsion_site_symmetry_1
_geom_torsion_site_symmetry_2
_geom_torsion_site_symmetry_3
_geom_torsion_site_symmetry_4
_geom_torsion_publ_flag
O2 C1AA C0AA O1 28.2(2) . . . . ?
O2 C1AA C0AA C18 -87.1(2) . . . . ?
O2 C1AA C0AA C17 144.8(2) . . . . ?
C1 N1 B1 O1 -166.0(2) . . . . ?
C1 N1 B1 O2 15.6(3) . . . . ?
C1 N2 C5 C7 -54.6(3) . . . . ?
C1 N2 C5 C6 72.8(3) . . . . ?
C1 N2 C2 C3 105.1(3) . . . . ?
C1 N2 C2 C4 -130.4(2) . . . . ?
B1 O1 C0AA C1AA -23.3(2) . . . . ?
B1 O1 C0AA C18 96.5(2) . . . . ?
B1 O1 C0AA C17 -144.9(2) . . . . ?
B1 N1 C1 N2 -176.1(2) . . . . ?
B1 O2 C1AA C0AA -23.8(2) . . . . ?
B1 O2 C1AA C16 95.8(2) . . . . ?
B1 O2 C1AA C15 -146.4(2) . . . . ?
C1AA O2 B1 O1 10.3(3) . . . . ?
C1AA O2 B1 N1 -171.1(2) . . . . ?
C5 N2 C1 N1 -178.6(2) . . . . ?
C5 N2 C2 C3 -73.9(3) . . . . ?
C5 N2 C2 C4 50.6(3) . . . . ?
C0AA O1 B1 N1 -169.2(2) . . . . ?
C0AA O1 B1 O2 9.4(3) . . . . ?
C16 C1AA C0AA O1 -86.4(2) . . . . ?
C16 C1AA C0AA C18 158.3(2) . . . . ?
C16 C1AA C0AA C17 30.2(3) . . . . ?
C2 N2 C1 N1 2.3(4) . . . . ?
C2 N2 C5 C7 124.4(2) . . . . ?
C2 N2 C5 C6 -108.1(3) . . . . ?
C15 C1AA C0AA O1 145.4(2) . . . . ?
C15 C1AA C0AA C18 30.1(3) . . . . ?
C15 C1AA C0AA C17 -98.0(3) . . . . ?
